data_1010330
loop_
_publ_author_name
'Hassel, O'

_publ_section_title 'Die Kristallstruktur des Bornitrides, B N'
_journal_coden_ASTM NOGTAO
_journal_name_full 'Norsk Geologisk Tidsskrift'
_journal_page_first 266
_journal_page_last 270
_journal_volume 9
_journal_year 1927
_chemical_formula_structural 'B N'
_chemical_formula_sum 'B N'
_chemical_name_systematic 'Boron nitride'
_space_group_IT_number 164
_symmetry_cell_setting trigonal
_symmetry_Int_Tables_number 164
_symmetry_space_group_name_Hall '-P 3 2"'
_symmetry_space_group_name_H-M 'P -3 m 1'
_cell_angle_alpha 90
_cell_angle_beta 90
_cell_angle_gamma 120
_cell_formula_units_Z 2
_cell_length_a 2.51
_cell_length_b 2.51
_cell_length_c 6.69
_cell_volume 36.5
_exptl_crystal_density_meas 2.25
_cod_database_code 1010330

loop_
_symmetry_equiv_pos_as_xyz
x,y,z
-y,x-y,z
y-x,-x,z
-y,-x,z
x,x-y,z
y-x,y,z
-x,-y,-z
y,y-x,-z
x-y,x,-z
y,x,-z
-x,y-x,-z
x-y,-y,-z

loop_
_atom_site_label
_atom_site_type_symbol
_atom_site_symmetry_multiplicity
_atom_site_Wyckoff_symbol
_atom_site_fract_x
_atom_site_fract_y
_atom_site_fract_z
_atom_site_occupancy
_atom_site_attached_hydrogens
_atom_site_calc_flag
N1 N3- 1 a 0. 0. 0. 1. 0 d
N2 N3- 1 b 0. 0. 0.5 1. 0 d
B1 B3+ 2 d 0.3333 0.6667 0.05 1. 0 d

loop_
_atom_type_symbol
_atom_type_oxidation_number
N3- -3.000
B3+ 3.000
